data_7106921
loop_
_publ_author_name
'Margret Mainholz'
'Elena Carl'
'Ella Kriemen'
'Dietmar Stalke'

_publ_section_title
;
 Peroxide solvation by a toroidal lithium inverse crown ether complex
 assembled by multidentate polyimido sulfonates
;
_journal_name_full Chem.Commun.
_journal_page_first 10948
_journal_paper_doi 10.1039/c1cc14466a
_journal_volume 47
_journal_year 2011
_chemical_formula_moiety 'C42 H96 Li6 N12 O2 S4'
_chemical_formula_sum 'C42 H96 Li6 N12 O2 S4'
_chemical_formula_weight 971.19
_chemical_name_systematic
;
?
;
_space_group_IT_number 14
_symmetry_cell_setting monoclinic
_symmetry_space_group_name_Hall '-P 2ybc'
_symmetry_space_group_name_H-M 'P 1 21/c 1'
_atom_sites_solution_hydrogens geom
_atom_sites_solution_primary direct
_atom_sites_solution_secondary difmap
_audit_creation_method SHELXL-97
_cell_angle_alpha 90.00
_cell_angle_beta 99.829(2)
_cell_angle_gamma 90.00
_cell_formula_units_Z 2
_cell_length_a 8.6080(9)
_cell_length_b 14.0907(14)
_cell_length_c 24.267(3)
_cell_measurement_reflns_used 9929
_cell_measurement_temperature 100(2)
_cell_measurement_theta_max 25.6665
_cell_measurement_theta_min 2.234
_cell_volume 2900.2(6)
_computing_cell_refinement 'SAINT V7.68A'
_computing_data_collection 'Apex v2010.7-0'
_computing_data_reduction 'SAINT V7.68A'
_computing_structure_refinement 'SHELXL in SHELXTL 2008/4 (Sheldrick, 2008)'
_computing_structure_solution 'SHELXS in SHELXTL 2008/4 (Sheldrick, 2008)'
_diffrn_ambient_temperature 100(2)
_diffrn_measured_fraction_theta_full 0.997
_diffrn_measured_fraction_theta_max 0.997
_diffrn_measurement_device_type 'Bruker Smart Apex II with D8-Goniometer'
_diffrn_measurement_method 'omega scans'
_diffrn_radiation_monochromator 'INCOATEC quazar mirror optics'
_diffrn_radiation_source 'INCOATEC Mo micro source'
_diffrn_radiation_type MoK\a
_diffrn_radiation_wavelength 0.71073
_diffrn_reflns_av_R_equivalents 0.0830
_diffrn_reflns_av_sigmaI/netI 0.0401
_diffrn_reflns_limit_h_max 10
_diffrn_reflns_limit_h_min -10
_diffrn_reflns_limit_k_max 17
_diffrn_reflns_limit_k_min -17
_diffrn_reflns_limit_l_max 29
_diffrn_reflns_limit_l_min -29
_diffrn_reflns_number 56834
_diffrn_reflns_theta_full 25.72
_diffrn_reflns_theta_max 25.72
_diffrn_reflns_theta_min 1.68
_exptl_absorpt_coefficient_mu 0.206
_exptl_absorpt_correction_T_max 1.0000
_exptl_absorpt_correction_T_min 0.6742
_exptl_absorpt_correction_type empirical
_exptl_absorpt_process_details SADABS-2008/1
_exptl_crystal_colour colourless
_exptl_crystal_density_diffrn 1.110
_exptl_crystal_density_method 'not measured'
_exptl_crystal_description block
_exptl_crystal_F_000 1060
_exptl_crystal_size_max 0.1
_exptl_crystal_size_mid 0.15
_exptl_crystal_size_min 0.1
_refine_diff_density_max 0.623
_refine_diff_density_min -0.419
_refine_diff_density_rms 0.058
_refine_ls_extinction_method none
_refine_ls_goodness_of_fit_ref 1.073
_refine_ls_hydrogen_treatment constr
_refine_ls_matrix_type full
_refine_ls_number_parameters 312
_refine_ls_number_reflns 5526
_refine_ls_number_restraints 0
_refine_ls_restrained_S_all 1.073
_refine_ls_R_factor_all 0.0651
_refine_ls_R_factor_gt 0.0491
_refine_ls_shift/su_max 0.002
_refine_ls_shift/su_mean 0.000
_refine_ls_structure_factor_coef Fsqd
_refine_ls_weighting_details 'calc w=1/[\s^2^(Fo^2^)+(0.0294P)^2^+3.8993P] where P=(Fo^2^+2Fc^2^)/3'
_refine_ls_weighting_scheme calc
_refine_ls_wR_factor_gt 0.1056
_refine_ls_wR_factor_ref 0.1127
_reflns_number_gt 4483
_reflns_number_total 5526
_reflns_threshold_expression >2sigma(I)
_cod_data_source_file c1cc14466a.txt
_cod_data_source_block p21c
_cod_original_sg_symbol_H-M P21/c
_cod_database_code 7106921

loop_
_symmetry_equiv_pos_as_xyz
'x, y, z'
'-x, y+1/2, -z+1/2'
'-x, -y, -z'
'x, -y-1/2, z-1/2'

loop_
_atom_site_label
_atom_site_type_symbol
_atom_site_fract_x
_atom_site_fract_y
_atom_site_fract_z
_atom_site_U_iso_or_equiv
_atom_site_adp_type
_atom_site_occupancy
_atom_site_symmetry_multiplicity
_atom_site_calc_flag
_atom_site_refinement_flags
C1 C 0.7249(3) 0.26051(17) 1.01306(10) 0.0200(5) Uani 1 1 d .
C2 C 0.7930(3) 0.35505(18) 1.03852(11) 0.0271(6) Uani 1 1 d .
H2A H 0.7177 0.4063 1.0268 0.041 Uiso 1 1 calc R
H2B H 0.8925 0.3686 1.0256 0.041 Uiso 1 1 calc R
H2C H 0.8120 0.3503 1.0794 0.041 Uiso 1 1 calc R
C3 C 0.8440(3) 0.18169(18) 1.03266(11) 0.0264(6) Uani 1 1 d .
H3A H 0.8659 0.1802 1.0736 0.040 Uiso 1 1 calc R
H3B H 0.9420 0.1939 1.0184 0.040 Uiso 1 1 calc R
H3C H 0.8003 0.1204 1.0185 0.040 Uiso 1 1 calc R
C4 C 0.6981(3) 0.26857(18) 0.94920(10) 0.0255(6) Uani 1 1 d .
H4A H 0.6625 0.2073 0.9326 0.038 Uiso 1 1 calc R
H4B H 0.7970 0.2867 0.9371 0.038 Uiso 1 1 calc R
H4C H 0.6178 0.3169 0.9370 0.038 Uiso 1 1 calc R
C5 C 0.3877(3) 0.41668(16) 1.12133(10) 0.0213(5) Uani 1 1 d .
C6 C 0.3792(3) 0.39647(19) 1.18271(10) 0.0303(6) Uani 1 1 d .
H6A H 0.2928 0.3521 1.1849 0.045 Uiso 1 1 calc R
H6B H 0.3603 0.4559 1.2015 0.045 Uiso 1 1 calc R
H6C H 0.4789 0.3685 1.2011 0.045 Uiso 1 1 calc R
C7 C 0.5146(3) 0.49237(19) 1.11806(12) 0.0323(6) Uani 1 1 d .
H7A H 0.6165 0.4698 1.1380 0.048 Uiso 1 1 calc R
H7B H 0.4860 0.5513 1.1353 0.048 Uiso 1 1 calc R
H7C H 0.5220 0.5043 1.0788 0.048 Uiso 1 1 calc R
C8 C 0.2268(3) 0.45458(19) 1.09246(11) 0.0292(6) Uani 1 1 d .
H8A H 0.2301 0.4670 1.0529 0.044 Uiso 1 1 calc R
H8B H 0.2027 0.5136 1.1106 0.044 Uiso 1 1 calc R
H8C H 0.1450 0.4074 1.0954 0.044 Uiso 1 1 calc R
C9 C 0.2662(2) 0.26164(16) 0.99966(9) 0.0170(5) Uani 1 1 d .
H9A H 0.2649 0.1956 1.0135 0.020 Uiso 1 1 calc R
H9B H 0.1750 0.2954 1.0104 0.020 Uiso 1 1 calc R
C10 C 0.1746(3) 0.34746(17) 0.91425(11) 0.0252(5) Uani 1 1 d .
H10A H 0.0633 0.3481 0.9184 0.038 Uiso 1 1 calc R
H10B H 0.1822 0.3495 0.8744 0.038 Uiso 1 1 calc R
H10C H 0.2280 0.4029 0.9332 0.038 Uiso 1 1 calc R
C11 C 0.1903(2) 0.17289(17) 0.91188(10) 0.0189(5) Uani 1 1 d .
H11A H 0.0922 0.1865 0.8853 0.023 Uiso 1 1 calc R
H11B H 0.1641 0.1280 0.9403 0.023 Uiso 1 1 calc R
C12 C 0.3371(3) 0.18946(17) 0.83516(10) 0.0227(5) Uani 1 1 d .
H12A H 0.4116 0.1581 0.8147 0.034 Uiso 1 1 calc R
H12B H 0.3822 0.2496 0.8506 0.034 Uiso 1 1 calc R
H12C H 0.2381 0.2018 0.8096 0.034 Uiso 1 1 calc R
C13 C 0.2419(3) 0.03530(16) 0.85962(10) 0.0187(5) Uani 1 1 d .
H13A H 0.1442 0.0466 0.8324 0.022 Uiso 1 1 calc R
H13B H 0.2129 -0.0016 0.8911 0.022 Uiso 1 1 calc R
C14 C 0.2096(3) -0.16935(18) 0.76588(10) 0.0255(5) Uani 1 1 d .
C15 C 0.0817(3) -0.0984(2) 0.73996(11) 0.0322(6) Uani 1 1 d .
H15A H 0.0072 -0.0884 0.7657 0.048 Uiso 1 1 calc R
H15B H 0.0254 -0.1239 0.7045 0.048 Uiso 1 1 calc R
H15C H 0.1312 -0.0379 0.7331 0.048 Uiso 1 1 calc R
C16 C 0.1314(3) -0.26415(19) 0.77579(11) 0.0334(6) Uani 1 1 d .
H16A H 0.2121 -0.3094 0.7926 0.050 Uiso 1 1 calc R
H16B H 0.0767 -0.2893 0.7400 0.050 Uiso 1 1 calc R
H16C H 0.0553 -0.2543 0.8010 0.050 Uiso 1 1 calc R
C17 C 0.3256(4) -0.1845(2) 0.72472(11) 0.0355(6) Uani 1 1 d .
H17A H 0.3796 -0.1247 0.7198 0.053 Uiso 1 1 calc R
H17B H 0.2673 -0.2057 0.6886 0.053 Uiso 1 1 calc R
H17C H 0.4034 -0.2328 0.7397 0.053 Uiso 1 1 calc R
C18 C 0.6853(3) -0.03875(18) 0.85770(11) 0.0239(5) Uani 1 1 d .
C19 C 0.7129(4) -0.1317(2) 0.82933(17) 0.0556(10) Uani 1 1 d .
H19A H 0.6941 -0.1848 0.8534 0.083 Uiso 1 1 calc R
H19B H 0.8220 -0.1341 0.8227 0.083 Uiso 1 1 calc R
H19C H 0.6406 -0.1363 0.7936 0.083 Uiso 1 1 calc R
C20 C 0.8115(3) -0.0269(3) 0.91043(13) 0.0448(8) Uani 1 1 d .
H20A H 0.8018 -0.0785 0.9367 0.067 Uiso 1 1 calc R
H20B H 0.7966 0.0341 0.9282 0.067 Uiso 1 1 calc R
H20C H 0.9165 -0.0288 0.9000 0.067 Uiso 1 1 calc R
C21 C 0.7058(3) 0.0453(2) 0.81987(12) 0.0321(6) Uani 1 1 d .
H21A H 0.8104 0.0424 0.8091 0.048 Uiso 1 1 calc R
H21B H 0.6954 0.1047 0.8399 0.048 Uiso 1 1 calc R
H21C H 0.6247 0.0427 0.7862 0.048 Uiso 1 1 calc R
Li1 Li 0.5863(5) 0.2251(3) 1.12303(18) 0.0270(9) Uani 1 1 d .
Li2 Li 0.5109(5) 0.0968(3) 1.04552(17) 0.0218(8) Uani 1 1 d .
Li3 Li 0.5017(5) -0.0676(3) 1.06284(17) 0.0232(9) Uani 1 1 d .
N1 N 0.5748(2) 0.23202(13) 1.03290(8) 0.0172(4) Uani 1 1 d .
N2 N 0.4288(2) 0.32380(14) 1.09834(8) 0.0200(4) Uani 1 1 d .
N3 N 0.2497(2) 0.26041(13) 0.93926(8) 0.0181(4) Uani 1 1 d .
N4 N 0.3063(2) 0.12749(13) 0.88111(8) 0.0174(4) Uani 1 1 d .
N5 N 0.2910(2) -0.13911(14) 0.82241(8) 0.0201(4) Uani 1 1 d .
N6 N 0.5272(2) -0.03784(14) 0.87754(8) 0.0205(4) Uani 1 1 d .
O1 O 0.40821(16) 0.00315(11) 0.99430(7) 0.0190(4) Uani 1 1 d .
S1 S 0.44944(6) 0.31988(4) 1.03325(2) 0.01645(14) Uani 1 1 d .
S2 S 0.37681(7) -0.03609(4) 0.82571(2) 0.01889(14) Uani 1 1 d .

loop_
_atom_site_aniso_label
_atom_site_aniso_U_11
_atom_site_aniso_U_22
_atom_site_aniso_U_33
_atom_site_aniso_U_23
_atom_site_aniso_U_13
_atom_site_aniso_U_12
C1 0.0123(11) 0.0228(12) 0.0250(13) 0.0026(10) 0.0038(9) -0.0025(9)
C2 0.0162(12) 0.0291(14) 0.0358(15) -0.0011(11) 0.0039(10) -0.0072(10)
C3 0.0111(11) 0.0291(14) 0.0392(15) 0.0063(12) 0.0051(10) 0.0000(10)
C4 0.0203(12) 0.0300(14) 0.0270(14) 0.0044(11) 0.0065(10) -0.0026(10)
C5 0.0213(12) 0.0186(12) 0.0230(13) -0.0034(10) 0.0007(10) 0.0012(9)
C6 0.0421(16) 0.0268(14) 0.0218(13) -0.0049(11) 0.0046(11) 0.0034(12)
C7 0.0276(14) 0.0244(14) 0.0450(17) -0.0078(12) 0.0062(12) -0.0027(11)
C8 0.0235(13) 0.0316(14) 0.0315(14) -0.0032(12) 0.0016(11) 0.0070(11)
C9 0.0117(10) 0.0196(12) 0.0199(12) 0.0007(9) 0.0034(9) -0.0018(9)
C10 0.0226(12) 0.0235(13) 0.0277(13) 0.0040(10) -0.0005(10) 0.0022(10)
C11 0.0117(10) 0.0244(12) 0.0202(12) -0.0020(10) 0.0019(9) 0.0000(9)
C12 0.0229(12) 0.0233(13) 0.0225(13) 0.0055(10) 0.0060(10) 0.0023(10)
C13 0.0131(11) 0.0230(12) 0.0197(12) -0.0003(10) 0.0021(9) 0.0002(9)
C14 0.0304(13) 0.0248(13) 0.0201(13) -0.0017(10) 0.0013(10) 0.0026(11)
C15 0.0319(14) 0.0378(16) 0.0235(14) 0.0000(12) -0.0048(11) 0.0044(12)
C16 0.0367(15) 0.0319(15) 0.0294(15) -0.0062(12) -0.0010(12) -0.0052(12)
C17 0.0504(17) 0.0329(15) 0.0251(14) -0.0021(12) 0.0120(12) 0.0058(13)
C18 0.0171(12) 0.0237(13) 0.0332(14) 0.0057(11) 0.0111(10) 0.0014(10)
C19 0.0396(18) 0.0349(17) 0.105(3) -0.0168(18) 0.050(2) -0.0068(14)
C20 0.0161(13) 0.075(2) 0.0446(18) 0.0244(17) 0.0075(12) 0.0069(14)
C21 0.0192(12) 0.0372(16) 0.0411(16) 0.0139(13) 0.0087(11) 0.0000(11)
Li1 0.026(2) 0.030(2) 0.024(2) 0.0018(18) -0.0010(17) 0.0037(18)
Li2 0.021(2) 0.021(2) 0.023(2) 0.0012(16) 0.0029(16) -0.0033(16)
Li3 0.020(2) 0.024(2) 0.025(2) 0.0070(17) 0.0019(17) 0.0000(16)
N1 0.0102(9) 0.0183(10) 0.0237(11) 0.0038(8) 0.0042(8) 0.0009(7)
N2 0.0217(10) 0.0191(10) 0.0184(10) -0.0007(8) 0.0013(8) 0.0025(8)
N3 0.0148(9) 0.0200(10) 0.0187(10) 0.0004(8) 0.0005(8) -0.0003(8)
N4 0.0130(9) 0.0207(10) 0.0189(10) 0.0015(8) 0.0038(8) 0.0005(8)
N5 0.0216(10) 0.0198(10) 0.0188(10) 0.0008(8) 0.0028(8) 0.0002(8)
N6 0.0117(9) 0.0280(11) 0.0229(10) 0.0057(9) 0.0059(8) 0.0031(8)
O1 0.0072(7) 0.0231(8) 0.0258(9) 0.0023(7) 0.0000(6) 0.0001(6)
S1 0.0119(3) 0.0180(3) 0.0188(3) 0.0013(2) 0.0009(2) -0.0007(2)
S2 0.0175(3) 0.0216(3) 0.0183(3) 0.0029(2) 0.0050(2) 0.0023(2)

loop_
_atom_type_symbol
_atom_type_description
_atom_type_scat_dispersion_real
_atom_type_scat_dispersion_imag
_atom_type_scat_source
C C 0.0033 0.0016 'International Tables Vol C Tables 4.2.6.8 and 6.1.1.4'
H H 0.0000 0.0000 'International Tables Vol C Tables 4.2.6.8 and 6.1.1.4'
Li Li -0.0003 0.0001 'International Tables Vol C Tables 4.2.6.8 and 6.1.1.4'
N N 0.0061 0.0033 'International Tables Vol C Tables 4.2.6.8 and 6.1.1.4'
S S 0.1246 0.1234 'International Tables Vol C Tables 4.2.6.8 and 6.1.1.4'
O O 0.0106 0.0060 'International Tables Vol C Tables 4.2.6.8 and 6.1.1.4'

loop_
_geom_angle_atom_site_label_1
_geom_angle_atom_site_label_2
_geom_angle_atom_site_label_3
_geom_angle
_geom_angle_site_symmetry_1
_geom_angle_site_symmetry_3
N1 C1 C3 105.79(18) . .
N1 C1 C4 110.71(18) . .
C3 C1 C4 110.2(2) . .
N1 C1 C2 112.94(19) . .
C3 C1 C2 108.29(19) . .
C4 C1 C2 108.8(2) . .
C1 C2 H2A 109.5 . .
C1 C2 H2B 109.5 . .
H2A C2 H2B 109.5 . .
C1 C2 H2C 109.5 . .
H2A C2 H2C 109.5 . .
H2B C2 H2C 109.5 . .
C1 C3 H3A 109.5 . .
C1 C3 H3B 109.5 . .
H3A C3 H3B 109.5 . .
C1 C3 H3C 109.5 . .
H3A C3 H3C 109.5 . .
H3B C3 H3C 109.5 . .
C1 C4 H4A 109.5 . .
C1 C4 H4B 109.5 . .
H4A C4 H4B 109.5 . .
C1 C4 H4C 109.5 . .
H4A C4 H4C 109.5 . .
H4B C4 H4C 109.5 . .
N2 C5 C6 104.79(19) . .
N2 C5 C8 112.83(19) . .
C6 C5 C8 108.6(2) . .
N2 C5 C7 111.9(2) . .
C6 C5 C7 109.4(2) . .
C8 C5 C7 109.1(2) . .
C5 C6 H6A 109.5 . .
C5 C6 H6B 109.5 . .
H6A C6 H6B 109.5 . .
C5 C6 H6C 109.5 . .
H6A C6 H6C 109.5 . .
H6B C6 H6C 109.5 . .
C5 C7 H7A 109.5 . .
C5 C7 H7B 109.5 . .
H7A C7 H7B 109.5 . .
C5 C7 H7C 109.5 . .
H7A C7 H7C 109.5 . .
H7B C7 H7C 109.5 . .
C5 C8 H8A 109.5 . .
C5 C8 H8B 109.5 . .
H8A C8 H8B 109.5 . .
C5 C8 H8C 109.5 . .
H8A C8 H8C 109.5 . .
H8B C8 H8C 109.5 . .
N3 C9 S1 112.46(15) . .
N3 C9 H9A 109.1 . .
S1 C9 H9A 109.1 . .
N3 C9 H9B 109.1 . .
S1 C9 H9B 109.1 . .
H9A C9 H9B 107.8 . .
N3 C10 H10A 109.5 . .
N3 C10 H10B 109.5 . .
H10A C10 H10B 109.5 . .
N3 C10 H10C 109.5 . .
H10A C10 H10C 109.5 . .
H10B C10 H10C 109.5 . .
N3 C11 N4 112.36(18) . .
N3 C11 H11A 109.1 . .
N4 C11 H11A 109.1 . .
N3 C11 H11B 109.1 . .
N4 C11 H11B 109.1 . .
H11A C11 H11B 107.9 . .
N4 C12 H12A 109.5 . .
N4 C12 H12B 109.5 . .
H12A C12 H12B 109.5 . .
N4 C12 H12C 109.5 . .
H12A C12 H12C 109.5 . .
H12B C12 H12C 109.5 . .
N4 C13 S2 114.43(15) . .
N4 C13 Li3 52.19(13) . 3_657
S2 C13 Li3 84.23(12) . 3_657
N4 C13 H13A 108.7 . .
S2 C13 H13A 108.7 . .
Li3 C13 H13A 160.8 3_657 .
N4 C13 H13B 108.7 . .
S2 C13 H13B 108.7 . .
Li3 C13 H13B 80.5 3_657 .
H13A C13 H13B 107.6 . .
N5 C14 C16 104.7(2) . .
N5 C14 C15 112.4(2) . .
C16 C14 C15 109.1(2) . .
N5 C14 C17 112.4(2) . .
C16 C14 C17 109.3(2) . .
C15 C14 C17 108.8(2) . .
C14 C15 H15A 109.5 . .
C14 C15 H15B 109.5 . .
H15A C15 H15B 109.5 . .
C14 C15 H15C 109.5 . .
H15A C15 H15C 109.5 . .
H15B C15 H15C 109.5 . .
C14 C16 H16A 109.5 . .
C14 C16 H16B 109.5 . .
H16A C16 H16B 109.5 . .
C14 C16 H16C 109.5 . .
H16A C16 H16C 109.5 . .
H16B C16 H16C 109.5 . .
C14 C17 H17A 109.5 . .
C14 C17 H17B 109.5 . .
H17A C17 H17B 109.5 . .
C14 C17 H17C 109.5 . .
H17A C17 H17C 109.5 . .
H17B C17 H17C 109.5 . .
C19 C18 N6 111.7(2) . .
C19 C18 C21 110.7(2) . .
N6 C18 C21 112.69(19) . .
C19 C18 C20 109.1(3) . .
N6 C18 C20 106.2(2) . .
C21 C18 C20 106.1(2) . .
C18 C19 H19A 109.5 . .
C18 C19 H19B 109.5 . .
H19A C19 H19B 109.5 . .
C18 C19 H19C 109.5 . .
H19A C19 H19C 109.5 . .
H19B C19 H19C 109.5 . .
C18 C20 H20A 109.5 . .
C18 C20 H20B 109.5 . .
H20A C20 H20B 109.5 . .
C18 C20 H20C 109.5 . .
H20A C20 H20C 109.5 . .
H20B C20 H20C 109.5 . .
C18 C21 H21A 109.5 . .
C18 C21 H21B 109.5 . .
H21A C21 H21B 109.5 . .
C18 C21 H21C 109.5 . .
H21A C21 H21C 109.5 . .
H21B C21 H21C 109.5 . .
N2 Li1 N5 155.0(3) . 3_657
N2 Li1 N1 75.56(16) . .
N5 Li1 N1 129.2(2) 3_657 .
N2 Li1 S2 142.4(2) . 3_657
N5 Li1 S2 31.53(9) 3_657 3_657
N1 Li1 S2 116.77(18) . 3_657
O1 Li2 O1 48.10(12) 3_657 .
O1 Li2 N1 119.2(2) 3_657 .
O1 Li2 N1 131.0(2) . .
O1 Li2 N6 106.38(19) 3_657 3_657
O1 Li2 N6 100.24(18) . 3_657
N1 Li2 N6 126.1(2) . 3_657
O1 Li2 Li3 48.52(14) 3_657 3_657
O1 Li2 Li3 46.69(13) . 3_657
N1 Li2 Li3 87.82(17) . 3_657
N6 Li2 Li3 146.0(2) 3_657 3_657
O1 Li2 Li2 24.15(7) 3_657 3_657
O1 Li2 Li2 23.95(7) . 3_657
N1 Li2 Li2 128.8(2) . 3_657
N6 Li2 Li2 104.6(2) 3_657 3_657
Li3 Li2 Li2 42.41(13) 3_657 3_657
O1 Li3 O1 46.91(12) 3_657 .
O1 Li3 N6 105.6(2) 3_657 3_657
O1 Li3 N6 98.16(19) . 3_657
O1 Li3 N4 106.42(19) 3_657 3_657
O1 Li3 N4 153.3(2) . 3_657
N6 Li3 N4 90.60(17) 3_657 3_657
O1 Li3 Li2 46.48(13) 3_657 3_657
O1 Li3 Li2 45.91(13) . 3_657
N6 Li3 Li2 143.0(2) 3_657 3_657
N4 Li3 Li2 118.0(2) 3_657 3_657
O1 Li3 C13 92.33(16) 3_657 3_657
O1 Li3 C13 132.0(2) . 3_657
N6 Li3 C13 65.19(13) 3_657 3_657
N4 Li3 C13 33.15(9) 3_657 3_657
Li2 Li3 C13 127.76(18) 3_657 3_657
C1 N1 S1 113.59(15) . .
C1 N1 Li2 124.72(18) . .
S1 N1 Li2 120.89(15) . .
C1 N1 Li1 116.04(18) . .
S1 N1 Li1 86.90(14) . .
Li2 N1 Li1 76.82(17) . .
C5 N2 S1 117.90(16) . .
C5 N2 Li1 134.78(19) . .
S1 N2 Li1 95.09(16) . .
C9 N3 C11 116.06(18) . .
C9 N3 C10 111.61(19) . .
C11 N3 C10 115.13(18) . .
C13 N4 C12 111.09(18) . .
C13 N4 C11 108.19(17) . .
C12 N4 C11 110.31(18) . .
C13 N4 Li3 94.65(17) . 3_657
C12 N4 Li3 119.83(18) . 3_657
C11 N4 Li3 111.35(18) . 3_657
C14 N5 S2 116.02(16) . .
C14 N5 Li1 123.9(2) . 3_657
S2 N5 Li1 109.25(16) . 3_657
C18 N6 S2 112.88(15) . .
C18 N6 Li3 115.99(18) . 3_657
S2 N6 Li3 110.08(14) . 3_657
C18 N6 Li2 123.87(18) . 3_657
S2 N6 Li2 117.39(15) . 3_657
Li3 N6 Li2 67.62(16) 3_657 3_657
O1 O1 Li2 66.47(16) 3_657 3_657
O1 O1 Li2 65.43(16) 3_657 .
Li2 O1 Li2 131.90(13) 3_657 .
O1 O1 Li3 68.56(16) 3_657 3_657
Li2 O1 Li3 75.91(18) 3_657 3_657
Li2 O1 Li3 86.83(18) . 3_657
O1 O1 Li3 64.53(15) 3_657 .
Li2 O1 Li3 85.58(18) 3_657 .
Li2 O1 Li3 74.18(18) . .
Li3 O1 Li3 133.09(12) 3_657 .
N2 S1 N1 102.23(10) . .
N2 S1 C9 102.63(10) . .
N1 S1 C9 100.13(10) . .
N5 S2 N6 108.45(10) . .
N5 S2 C13 101.21(10) . .
N6 S2 C13 98.12(10) . .
N6 S2 Li1 69.38(11) . 3_657
C13 S2 Li1 109.80(12) . 3_657

loop_
_geom_bond_atom_site_label_1
_geom_bond_atom_site_label_2
_geom_bond_distance
_geom_bond_site_symmetry_2
C1 N1 1.508(3) .
C1 C3 1.531(3) .
C1 C4 1.532(3) .
C1 C2 1.541(3) .
C2 H2A 0.9800 .
C2 H2B 0.9800 .
C2 H2C 0.9800 .
C3 H3A 0.9800 .
C3 H3B 0.9800 .
C3 H3C 0.9800 .
C4 H4A 0.9800 .
C4 H4B 0.9800 .
C4 H4C 0.9800 .
C5 N2 1.489(3) .
C5 C6 1.530(3) .
C5 C8 1.537(3) .
C5 C7 1.538(3) .
C6 H6A 0.9800 .
C6 H6B 0.9800 .
C6 H6C 0.9800 .
C7 H7A 0.9800 .
C7 H7B 0.9800 .
C7 H7C 0.9800 .
C8 H8A 0.9800 .
C8 H8B 0.9800 .
C8 H8C 0.9800 .
C9 N3 1.448(3) .
C9 S1 1.840(2) .
C9 H9A 0.9900 .
C9 H9B 0.9900 .
C10 N3 1.469(3) .
C10 H10A 0.9800 .
C10 H10B 0.9800 .
C10 H10C 0.9800 .
C11 N3 1.452(3) .
C11 N4 1.489(3) .
C11 H11A 0.9900 .
C11 H11B 0.9900 .
C12 N4 1.475(3) .
C12 H12A 0.9800 .
C12 H12B 0.9800 .
C12 H12C 0.9800 .
C13 N4 1.473(3) .
C13 S2 1.834(2) .
C13 Li3 2.684(5) 3_657
C13 H13A 0.9900 .
C13 H13B 0.9900 .
C14 N5 1.492(3) .
C14 C16 1.533(4) .
C14 C15 1.539(3) .
C14 C17 1.543(4) .
C15 H15A 0.9800 .
C15 H15B 0.9800 .
C15 H15C 0.9800 .
C16 H16A 0.9800 .
C16 H16B 0.9800 .
C16 H16C 0.9800 .
C17 H17A 0.9800 .
C17 H17B 0.9800 .
C17 H17C 0.9800 .
C18 C19 1.517(4) .
C18 N6 1.519(3) .
C18 C21 1.527(3) .
C18 C20 1.540(4) .
C19 H19A 0.9800 .
C19 H19B 0.9800 .
C19 H19C 0.9800 .
C20 H20A 0.9800 .
C20 H20B 0.9800 .
C20 H20C 0.9800 .
C21 H21A 0.9800 .
C21 H21B 0.9800 .
C21 H21C 0.9800 .
Li1 N2 1.963(5) .
Li1 N5 1.964(5) 3_657
Li1 N1 2.175(5) .
Li1 S2 2.933(4) 3_657
Li2 O1 1.906(4) 3_657
Li2 O1 1.921(4) .
Li2 N1 2.021(4) .
Li2 N6 2.120(4) 3_657
Li2 Li3 2.645(6) 3_657
Li2 Li2 3.495(8) 3_657
Li3 O1 1.928(4) 3_657
Li3 O1 1.988(4) .
Li3 N6 2.118(5) 3_657
Li3 N4 2.128(4) 3_657
Li3 Li2 2.645(6) 3_657
Li3 C13 2.684(5) 3_657
N1 S1 1.6435(19) .
N2 S1 1.620(2) .
N4 Li3 2.128(4) 3_657
N5 S2 1.625(2) .
N5 Li1 1.965(5) 3_657
N6 S2 1.6438(19) .
N6 Li3 2.118(5) 3_657
N6 Li2 2.120(4) 3_657
O1 O1 1.560(3) 3_657
O1 Li2 1.906(4) 3_657
O1 Li3 1.928(4) 3_657
S2 Li1 2.933(4) 3_657

loop_
_geom_torsion_atom_site_label_1
_geom_torsion_atom_site_label_2
_geom_torsion_atom_site_label_3
_geom_torsion_atom_site_label_4
_geom_torsion
_geom_torsion_site_symmetry_1
_geom_torsion_site_symmetry_4
C3 C1 N1 S1 162.59(16) . .
C4 C1 N1 S1 -78.0(2) . .
C2 C1 N1 S1 44.3(2) . .
C3 C1 N1 Li2 -27.6(3) . .
C4 C1 N1 Li2 91.8(3) . .
C2 C1 N1 Li2 -145.9(2) . .
C3 C1 N1 Li1 64.1(2) . .
C4 C1 N1 Li1 -176.5(2) . .
C2 C1 N1 Li1 -54.2(3) . .
O1 Li2 N1 C1 -25.1(3) 3_657 .
O1 Li2 N1 C1 -83.2(3) . .
N6 Li2 N1 C1 118.7(3) 3_657 .
Li3 Li2 N1 C1 -63.8(2) 3_657 .
Li2 Li2 N1 C1 -52.0(4) 3_657 .
O1 Li2 N1 S1 144.01(18) 3_657 .
O1 Li2 N1 S1 85.9(3) . .
N6 Li2 N1 S1 -72.1(3) 3_657 .
Li3 Li2 N1 S1 105.30(17) 3_657 .
Li2 Li2 N1 S1 117.1(3) 3_657 .
O1 Li2 N1 Li1 -137.8(3) 3_657 .
O1 Li2 N1 Li1 164.1(3) . .
N6 Li2 N1 Li1 6.0(2) 3_657 .
Li3 Li2 N1 Li1 -176.53(18) 3_657 .
Li2 Li2 N1 Li1 -164.7(3) 3_657 .
N2 Li1 N1 C1 117.94(18) . .
N5 Li1 N1 C1 -65.4(3) 3_657 .
S2 Li1 N1 C1 -100.2(2) 3_657 .
N2 Li1 N1 S1 3.13(12) . .
N5 Li1 N1 S1 179.8(3) 3_657 .
S2 Li1 N1 S1 144.95(16) 3_657 .
N2 Li1 N1 Li2 -119.60(18) . .
N5 Li1 N1 Li2 57.1(3) 3_657 .
S2 Li1 N1 Li2 22.22(18) 3_657 .
C6 C5 N2 S1 -179.35(16) . .
C8 C5 N2 S1 62.7(2) . .
C7 C5 N2 S1 -60.9(2) . .
C6 C5 N2 Li1 -47.5(3) . .
C8 C5 N2 Li1 -165.5(3) . .
C7 C5 N2 Li1 70.9(3) . .
N5 Li1 N2 C5 44.3(7) 3_657 .
N1 Li1 N2 C5 -141.8(2) . .
S2 Li1 N2 C5 102.9(4) 3_657 .
N5 Li1 N2 S1 -177.1(6) 3_657 .
N1 Li1 N2 S1 -3.18(13) . .
S2 Li1 N2 S1 -118.5(3) 3_657 .
S1 C9 N3 C11 138.50(16) . .
S1 C9 N3 C10 -86.9(2) . .
N4 C11 N3 C9 -117.8(2) . .
N4 C11 N3 C10 109.2(2) . .
S2 C13 N4 C12 64.0(2) . .
Li3 C13 N4 C12 124.5(2) 3_657 .
S2 C13 N4 C11 -174.79(15) . .
Li3 C13 N4 C11 -114.3(2) 3_657 .
S2 C13 N4 Li3 -60.51(19) . 3_657
N3 C11 N4 C13 174.55(18) . .
N3 C11 N4 C12 -63.7(2) . .
N3 C11 N4 Li3 71.8(2) . 3_657
C16 C14 N5 S2 -176.38(17) . .
C15 C14 N5 S2 -58.1(3) . .
C17 C14 N5 S2 65.0(2) . .
C16 C14 N5 Li1 43.3(3) . 3_657
C15 C14 N5 Li1 161.6(2) . 3_657
C17 C14 N5 Li1 -75.3(3) . 3_657
C19 C18 N6 S2 -68.5(3) . .
C21 C18 N6 S2 56.8(3) . .
C20 C18 N6 S2 172.65(18) . .
C19 C18 N6 Li3 163.2(2) . 3_657
C21 C18 N6 Li3 -71.5(3) . 3_657
C20 C18 N6 Li3 44.3(3) . 3_657
C19 C18 N6 Li2 83.7(3) . 3_657
C21 C18 N6 Li2 -151.0(2) . 3_657
C20 C18 N6 Li2 -35.2(3) . 3_657
N1 Li2 O1 O1 95.0(3) . 3_657
N6 Li2 O1 O1 -102.88(19) 3_657 3_657
Li3 Li2 O1 O1 67.84(16) 3_657 3_657
Li2 Li2 O1 O1 0.000(1) 3_657 3_657
O1 Li2 O1 Li2 0.0 3_657 3_657
N1 Li2 O1 Li2 95.0(3) . 3_657
N6 Li2 O1 Li2 -102.88(19) 3_657 3_657
Li3 Li2 O1 Li2 67.84(16) 3_657 3_657
O1 Li2 O1 Li3 -67.84(16) 3_657 3_657
N1 Li2 O1 Li3 27.1(3) . 3_657
N6 Li2 O1 Li3 -170.72(19) 3_657 3_657
Li2 Li2 O1 Li3 -67.84(16) 3_657 3_657
O1 Li2 O1 Li3 68.78(17) 3_657 .
N1 Li2 O1 Li3 163.8(3) . .
N6 Li2 O1 Li3 -34.11(17) 3_657 .
Li3 Li2 O1 Li3 136.62(12) 3_657 .
Li2 Li2 O1 Li3 68.78(17) 3_657 .
N6 Li3 O1 O1 103.81(19) 3_657 3_657
N4 Li3 O1 O1 -4.1(5) 3_657 3_657
Li2 Li3 O1 O1 -66.01(16) 3_657 3_657
C13 Li3 O1 O1 40.0(2) 3_657 3_657
O1 Li3 O1 Li2 66.01(16) 3_657 3_657
N6 Li3 O1 Li2 169.82(19) 3_657 3_657
N4 Li3 O1 Li2 61.9(5) 3_657 3_657
C13 Li3 O1 Li2 106.0(3) 3_657 3_657
O1 Li3 O1 Li2 -69.90(17) 3_657 .
N6 Li3 O1 Li2 33.91(17) 3_657 .
N4 Li3 O1 Li2 -74.0(5) 3_657 .
Li2 Li3 O1 Li2 -135.90(12) 3_657 .
C13 Li3 O1 Li2 -29.9(3) 3_657 .
O1 Li3 O1 Li3 0.0 3_657 3_657
N6 Li3 O1 Li3 103.81(19) 3_657 3_657
N4 Li3 O1 Li3 -4.1(5) 3_657 3_657
Li2 Li3 O1 Li3 -66.00(16) 3_657 3_657
C13 Li3 O1 Li3 40.0(2) 3_657 3_657
C5 N2 S1 N1 152.10(16) . .
Li1 N2 S1 N1 4.17(16) . .
C5 N2 S1 C9 -104.43(17) . .
Li1 N2 S1 C9 107.65(16) . .
C1 N1 S1 N2 -120.89(16) . .
Li2 N1 S1 N2 68.88(19) . .
Li1 N1 S1 N2 -3.76(15) . .
C1 N1 S1 C9 133.68(16) . .
Li2 N1 S1 C9 -36.55(19) . .
Li1 N1 S1 C9 -109.19(14) . .
N3 C9 S1 N2 173.13(16) . .
N3 C9 S1 N1 -81.77(17) . .
C14 N5 S2 N6 -150.94(16) . .
Li1 N5 S2 N6 -5.06(19) 3_657 .
C14 N5 S2 C13 106.48(17) . .
Li1 N5 S2 C13 -107.65(18) 3_657 .
C14 N5 S2 Li1 -145.9(3) . 3_657
C18 N6 S2 N5 108.58(17) . .
Li3 N6 S2 N5 -120.06(16) 3_657 .
Li2 N6 S2 N5 -45.56(19) 3_657 .
C18 N6 S2 C13 -146.67(16) . .
Li3 N6 S2 C13 -15.31(17) 3_657 .
Li2 N6 S2 C13 59.19(18) 3_657 .
C18 N6 S2 Li1 105.16(19) . 3_657
Li3 N6 S2 Li1 -123.48(17) 3_657 3_657
Li2 N6 S2 Li1 -48.98(17) 3_657 3_657
N4 C13 S2 N5 165.82(16) . .
Li3 C13 S2 N5 122.09(12) 3_657 .
N4 C13 S2 N6 55.07(18) . .
Li3 C13 S2 N6 11.34(12) 3_657 .
N4 C13 S2 Li1 126.00(17) . 3_657
Li3 C13 S2 Li1 82.27(13) 3_657 3_657
